data_2001107
loop_
_publ_author_name
'Koji\'c-Prodi\'c, B.'
'Lui\'c, M.'
'Nigovi\'c, B.'
'Duddeck, H.'
'Rosenbaum, D.'

_publ_section_title
;
 Structure of 3,5-di-<i>tert</i>-butyl-10-iodoprotoadamantane
;
_journal_issue 1
_journal_name_full 'Acta Crystallographica Section C'
_journal_page_first 131
_journal_page_last 133
_journal_paper_doi 10.1107/S0108270191007758
_journal_volume 48
_journal_year 1992
_chemical_formula_sum 'C18 H31 I'
_chemical_formula_weight 374.35
_space_group_crystal_system monoclinic
_space_group_IT_number 4
_space_group_name_Hall 'P 2yb'
_space_group_name_H-M_alt 'P 1 21 1'
_cell_angle_alpha 90
_cell_angle_beta 107.87(3)
_cell_angle_gamma 90
_cell_formula_units_Z 2
_cell_length_a 9.0950(10)
_cell_length_b 7.0870(10)
_cell_length_c 14.149(2)
_cell_volume 868.0(2)
_diffrn_radiation_type Mo
_diffrn_radiation_wavelength 0.71073
_exptl_absorpt_coefficient_mu 1.81
_exptl_crystal_density_diffrn 1.432
_exptl_crystal_F_000 384
_cod_data_source_file ha0064.cif
_cod_data_source_block ha0064a
_cod_original_cell_volume 867.9(2)
_cod_original_formula_sum 'C18 H31 I1'
_cod_database_code 2001107

loop_
_space_group_symop_id
_space_group_symop_operation_xyz
1 x,y,z
2 -x,y+1/2,-z

loop_
_atom_site_label
_atom_site_fract_x
_atom_site_fract_y
_atom_site_fract_z
I .89120(4) 1.3452 .68360(3)
C1 1.0870(5) 1.0502(8) .6154(3)
C2 1.1800(4) .8643(9) .6289(3)
C3 1.3381(4) .9080(6) .7074(3)
C4 1.3395(4) .8259(7) .8084(2)
C5 1.1932(4) .8729(7) .8354(2)
C6 1.1449(5) 1.0798(7) .8042(3)
C7 1.2865(5) 1.1953(7) .8012(3)
C8 1.3382(5) 1.1301(6) .7133(3)
C9 1.2131(6) 1.1918(8) .6187(3)
C10 1.0219(5) 1.0812(7) .7021(3)
C11 1.4789(4) .8306(9) .6764(3)
C12 1.4954(5) .9262(9) .5826(3)
C13 1.6323(4) .8580(10) .7593(3)
C14 1.4576(6) .6166(8) .6535(4)
C15 1.2017(4) .8313(9) .9448(2)
C16 1.0371(4) .8390(10) .9532(3)
C17 1.3062(6) .9634(9) 1.0197(3)
C18 1.2586(5) .6271(8) .9697(3)
H11 .998(4) 1.057(7) .554(3)
H21 1.195(4) .825(8) .566(3)
H22 1.119(5) .765(6) .645(3)
H41 1.429(3) .870(6) .858(2)
H42 1.350(5) .686(8) .805(3)
H51 1.115 .789 .798
H61 1.103 1.135 .852
H71 1.265(3) 1.325(6) .795(2)
H72 1.370(4) 1.175(6) .859(3)
H81 1.439(5) 1.173(7) .715(3)
H91 1.180(4) 1.320(8) .618(3)
H92 1.247(5) 1.176(7) .554(3)
H101 .942(6) .975(9) .698(4)
H121 1.588(4) .877(9) .568(3)
H122 1.504(4) 1.070(7) .594(3)
H123 1.403(5) .905(8) .526(3)
H131 1.715 .810 .738
H133 1.649 .988 .774
H141 1.543 .571 .635
H142 1.365 .596 .601
H143 1.452 .552 .711
H161 1.040(4) .814(7) 1.022(3)
H162 .967(5) .741(7) .908(3)
H163 .996(5) .952(8) .939(3)
H171 1.303(5) .934(8) 1.088(3)
H172 1.262(5) 1.105(7) 1.009(3)
H173 1.410(5) .975(7) 1.016(3)
H181 1.264 .599 1.036
H182 1.358 .612 .961
H183 1.188 .543 .926
